data_4336292
loop_
_publ_author_name
'Axel Schulz'
'Alexander Villinger'
'Andrea Westenkirchner'

_publ_contact_author_address
;
Universit\"at Rostock
Institut f\"ur Chemie
Abteilung f\"ur Anorganische Chemie
Albert-Einstein-Strasse 3a 
18059 Rostock
Bundesrepublik Deutschland
;
_publ_contact_author_email
;
axel.schulz@uni-rostock.de, alexander.villinger@uni-rostock.de'
;
_publ_contact_author_fax '+49 (0)381/498-6382'
_publ_contact_author_name 'Axel Schulz'
_publ_contact_author_phone '+49 (0)381/498-6400'
_publ_section_title
;
 Synthesis of 1,3-Dichloro-cyclo-1,3-diphosphadiazanes from Silylated
 Amino(dichloro)phosphanes
;
_journal_name_full 'Inorganic Chemistry'
_journal_page_first 11457
_journal_page_last 11468
_journal_paper_doi 10.1021/ic4017728
_journal_volume 52
_journal_year 2013
_chemical_formula_moiety 'C20 H30 Cl2 N2 P2'
_chemical_formula_sum 'C20 H30 Cl2 N2 P2'
_chemical_formula_weight 431.30
_chemical_name_systematic
;
1,3-dichloro-2,4-di(adamantylamino)-cyclo-1,3-diphospha-2,4-diazane
;
_space_group_IT_number 14
_symmetry_cell_setting monoclinic
_symmetry_Int_Tables_number 14
_symmetry_space_group_name_Hall '-P 2ybc'
_symmetry_space_group_name_H-M 'P 1 21/c 1'
_atom_sites_solution_hydrogens geom
_atom_sites_solution_primary direct
_atom_sites_solution_secondary difmap
_audit_author_name 'Villinger, A.'
_audit_creation_method SHELXL-97
_cell_angle_alpha 90.00
_cell_angle_beta 110.751(3)
_cell_angle_gamma 90.00
_cell_formula_units_Z 4
_cell_length_a 14.3494(7)
_cell_length_b 11.8705(6)
_cell_length_c 12.7844(7)
_cell_measurement_reflns_used 1924
_cell_measurement_temperature 173(2)
_cell_measurement_theta_max 54.332
_cell_measurement_theta_min 6.320
_cell_volume 2036.36(19)
_computing_cell_refinement 'Bruker Apex V7.51A'
_computing_data_collection 'Bruker Apex V7.51A'
_computing_data_reduction 'Bruker SAINT'
_computing_molecular_graphics 'ORTEP-3v2.01 (Farrugia, 1997)'
_computing_publication_material SHELXL-97
_computing_structure_refinement 'SHELXL-97 (Sheldrick, 1997)'
_computing_structure_solution 'SHELXS-97 (Sheldrick, 1997)'
_diffrn_ambient_temperature 173(2)
_diffrn_measured_fraction_theta_full 0.995
_diffrn_measured_fraction_theta_max 0.995
_diffrn_measurement_device_type 'Bruker-Nonius Apex X8-CCD-diffractometer'
_diffrn_measurement_method 'phi and omega scans'
_diffrn_radiation_monochromator graphite
_diffrn_radiation_source 'sealed tube'
_diffrn_radiation_type MoK\a
_diffrn_radiation_wavelength 0.71073
_diffrn_reflns_av_R_equivalents 0.0697
_diffrn_reflns_av_sigmaI/netI 0.0871
_diffrn_reflns_limit_h_max 18
_diffrn_reflns_limit_h_min -15
_diffrn_reflns_limit_k_max 15
_diffrn_reflns_limit_k_min -13
_diffrn_reflns_limit_l_max 16
_diffrn_reflns_limit_l_min -16
_diffrn_reflns_number 18530
_diffrn_reflns_theta_full 27.99
_diffrn_reflns_theta_max 27.99
_diffrn_reflns_theta_min 3.04
_exptl_absorpt_coefficient_mu 0.484
_exptl_absorpt_correction_T_max 0.9715
_exptl_absorpt_correction_T_min 0.9266
_exptl_absorpt_correction_type multi-scan
_exptl_absorpt_process_details '(SADABS; Sheldrick, 2004)'
_exptl_crystal_colour colourless
_exptl_crystal_density_diffrn 1.407
_exptl_crystal_description block
_exptl_crystal_F_000 912
_exptl_crystal_size_max 0.16
_exptl_crystal_size_mid 0.10
_exptl_crystal_size_min 0.06
_refine_diff_density_max 0.356
_refine_diff_density_min -0.376
_refine_diff_density_rms 0.076
_refine_ls_extinction_method none
_refine_ls_goodness_of_fit_ref 0.938
_refine_ls_hydrogen_treatment constr
_refine_ls_matrix_type full
_refine_ls_number_parameters 235
_refine_ls_number_reflns 4886
_refine_ls_number_restraints 0
_refine_ls_restrained_S_all 0.938
_refine_ls_R_factor_all 0.1092
_refine_ls_R_factor_gt 0.0497
_refine_ls_shift/su_max 0.000
_refine_ls_shift/su_mean 0.000
_refine_ls_structure_factor_coef Fsqd
_refine_ls_weighting_details 'calc w=1/[\s^2^(Fo^2^)+(0.0454P)^2^+0.0000P] where P=(Fo^2^+2Fc^2^)/3'
_refine_ls_weighting_scheme calc
_refine_ls_wR_factor_gt 0.0944
_refine_ls_wR_factor_ref 0.1093
_reflns_number_gt 2891
_reflns_number_total 4886
_reflns_threshold_expression >2\s(I)
_cod_data_source_file ic4017728_si_001_12.cif
_cod_data_source_block is_aw133_(AdNPCl)2_2
_cod_original_cell_volume 2036.36(18)
_cod_original_sg_symbol_H-M 'P 21/c'
_cod_database_code 4336292

loop_
_symmetry_equiv_pos_as_xyz
'x, y, z'
'-x, y+1/2, -z+1/2'
'-x, -y, -z'
'x, -y-1/2, z-1/2'

loop_
_atom_site_label
_atom_site_type_symbol
_atom_site_fract_x
_atom_site_fract_y
_atom_site_fract_z
_atom_site_U_iso_or_equiv
_atom_site_adp_type
_atom_site_occupancy
_atom_site_symmetry_multiplicity
_atom_site_calc_flag
_atom_site_refinement_flags
P1 P 0.18623(5) 0.29867(6) 0.19094(5) 0.02165(17) Uani 1 1 d .
P2 P 0.23427(5) 0.29318(6) 0.40395(5) 0.02398(18) Uani 1 1 d .
Cl1 Cl 0.18839(5) 0.46566(7) 0.13102(6) 0.0399(2) Uani 1 1 d .
Cl2 Cl 0.26816(5) 0.45639(7) 0.47654(6) 0.0433(2) Uani 1 1 d .
N1 N 0.29091(14) 0.29292(18) 0.30748(16) 0.0196(5) Uani 1 1 d .
N2 N 0.13144(14) 0.31188(18) 0.28816(16) 0.0205(5) Uani 1 1 d .
C1 C 0.39122(17) 0.2500(2) 0.3213(2) 0.0184(5) Uani 1 1 d .
C2 C 0.39442(19) 0.1221(2) 0.3259(2) 0.0238(6) Uani 1 1 d .
H2A H 0.3465 0.0909 0.2556 0.029 Uiso 1 1 calc R
H2B H 0.3749 0.0955 0.3886 0.029 Uiso 1 1 calc R
C3 C 0.49954(19) 0.0806(2) 0.3420(2) 0.0250(6) Uani 1 1 d .
H3 H 0.5011 -0.0036 0.3450 0.030 Uiso 1 1 calc R
C4 C 0.52864(19) 0.1207(2) 0.2441(2) 0.0272(6) Uani 1 1 d .
H4A H 0.4816 0.0895 0.1732 0.033 Uiso 1 1 calc R
H4B H 0.5964 0.0935 0.2537 0.033 Uiso 1 1 calc R
C5 C 0.52624(18) 0.2494(2) 0.2392(2) 0.0216(6) Uani 1 1 d .
H5 H 0.5452 0.2757 0.1751 0.026 Uiso 1 1 calc R
C6 C 0.59958(18) 0.2973(2) 0.3490(2) 0.0262(6) Uani 1 1 d .
H6A H 0.6681 0.2722 0.3593 0.031 Uiso 1 1 calc R
H6B H 0.5981 0.3806 0.3461 0.031 Uiso 1 1 calc R
C7 C 0.57118(18) 0.2568(2) 0.4468(2) 0.0252(6) Uani 1 1 d .
H7 H 0.6194 0.2877 0.5182 0.030 Uiso 1 1 calc R
C8 C 0.46497(17) 0.2988(2) 0.4304(2) 0.0215(6) Uani 1 1 d .
H8A H 0.4461 0.2747 0.4943 0.026 Uiso 1 1 calc R
H8B H 0.4631 0.3822 0.4271 0.026 Uiso 1 1 calc R
C9 C 0.41999(17) 0.2903(2) 0.22332(19) 0.0200(6) Uani 1 1 d .
H9A H 0.4174 0.3736 0.2194 0.024 Uiso 1 1 calc R
H9B H 0.3722 0.2602 0.1523 0.024 Uiso 1 1 calc R
C10 C 0.5731(2) 0.1282(2) 0.4514(2) 0.0297(7) Uani 1 1 d .
H10A H 0.5546 0.1022 0.5151 0.036 Uiso 1 1 calc R
H10B H 0.6411 0.1007 0.4629 0.036 Uiso 1 1 calc R
C11 C 0.02627(17) 0.3298(2) 0.2759(2) 0.0196(6) Uani 1 1 d .
C12 C 0.00898(18) 0.4528(2) 0.2983(2) 0.0278(6) Uani 1 1 d .
H12A H 0.0264 0.5019 0.2454 0.033 Uiso 1 1 calc R
H12B H 0.0522 0.4735 0.3753 0.033 Uiso 1 1 calc R
C13 C -0.10119(19) 0.4704(2) 0.2843(2) 0.0313(7) Uani 1 1 d .
H13 H -0.1124 0.5511 0.2990 0.038 Uiso 1 1 calc R
C14 C -0.1672(2) 0.4395(2) 0.1652(2) 0.0358(7) Uani 1 1 d .
H14A H -0.2381 0.4511 0.1554 0.043 Uiso 1 1 calc R
H14B H -0.1510 0.4884 0.1112 0.043 Uiso 1 1 calc R
C15 C -0.14986(18) 0.3168(3) 0.1431(2) 0.0309(7) Uani 1 1 d .
H15 H -0.1934 0.2967 0.0651 0.037 Uiso 1 1 calc R
C16 C -0.17559(19) 0.2413(3) 0.2254(2) 0.0308(7) Uani 1 1 d .
H16A H -0.2466 0.2509 0.2160 0.037 Uiso 1 1 calc R
H16B H -0.1647 0.1614 0.2107 0.037 Uiso 1 1 calc R
C17 C -0.11005(19) 0.2722(2) 0.3445(2) 0.0274(6) Uani 1 1 d .
H17 H -0.1272 0.2229 0.3985 0.033 Uiso 1 1 calc R
C18 C 0.00023(18) 0.2547(2) 0.3586(2) 0.0233(6) Uani 1 1 d .
H18A H 0.0434 0.2738 0.4361 0.028 Uiso 1 1 calc R
H18B H 0.0118 0.1747 0.3448 0.028 Uiso 1 1 calc R
C19 C -0.04046(17) 0.2986(2) 0.1564(2) 0.0262(6) Uani 1 1 d .
H19A H -0.0234 0.3461 0.1020 0.031 Uiso 1 1 calc R
H19B H -0.0296 0.2188 0.1413 0.031 Uiso 1 1 calc R
C20 C -0.1263(2) 0.3953(2) 0.3680(2) 0.0321(7) Uani 1 1 d .
H20A H -0.0831 0.4152 0.4452 0.038 Uiso 1 1 calc R
H20B H -0.1965 0.4071 0.3611 0.038 Uiso 1 1 calc R

loop_
_atom_site_aniso_label
_atom_site_aniso_U_11
_atom_site_aniso_U_22
_atom_site_aniso_U_33
_atom_site_aniso_U_23
_atom_site_aniso_U_13
_atom_site_aniso_U_12
P1 0.0150(3) 0.0284(4) 0.0209(3) -0.0012(3) 0.0056(3) 0.0020(3)
P2 0.0155(3) 0.0356(4) 0.0206(4) 0.0005(3) 0.0061(3) 0.0047(3)
Cl1 0.0376(4) 0.0410(5) 0.0437(4) 0.0170(4) 0.0178(4) 0.0080(4)
Cl2 0.0289(4) 0.0529(5) 0.0422(4) -0.0236(4) 0.0051(3) 0.0037(4)
N1 0.0139(10) 0.0270(12) 0.0180(11) -0.0019(9) 0.0058(9) 0.0022(10)
N2 0.0142(10) 0.0296(13) 0.0179(10) -0.0018(10) 0.0060(8) 0.0020(10)
C1 0.0123(11) 0.0205(13) 0.0241(13) -0.0008(11) 0.0088(10) 0.0020(11)
C2 0.0223(13) 0.0237(14) 0.0281(14) -0.0004(12) 0.0122(12) -0.0038(12)
C3 0.0239(13) 0.0216(14) 0.0339(15) 0.0014(12) 0.0157(12) 0.0045(12)
C4 0.0201(13) 0.0335(16) 0.0290(15) -0.0025(13) 0.0099(12) 0.0042(13)
C5 0.0176(13) 0.0290(15) 0.0202(13) 0.0015(12) 0.0093(11) -0.0010(12)
C6 0.0150(12) 0.0351(16) 0.0277(14) 0.0002(13) 0.0066(11) -0.0023(13)
C7 0.0142(12) 0.0382(17) 0.0212(13) -0.0015(13) 0.0037(11) -0.0004(13)
C8 0.0182(12) 0.0267(14) 0.0195(13) 0.0005(12) 0.0067(10) -0.0010(13)
C9 0.0187(12) 0.0258(14) 0.0161(12) -0.0007(11) 0.0070(10) -0.0020(12)
C10 0.0240(14) 0.0393(18) 0.0279(15) 0.0102(14) 0.0116(12) 0.0099(14)
C11 0.0142(12) 0.0245(14) 0.0213(13) 0.0004(11) 0.0076(10) 0.0044(11)
C12 0.0201(13) 0.0247(15) 0.0382(16) -0.0033(13) 0.0100(12) 0.0017(13)
C13 0.0205(13) 0.0224(15) 0.0510(18) -0.0047(14) 0.0125(13) 0.0060(13)
C14 0.0212(14) 0.046(2) 0.0403(17) 0.0094(16) 0.0107(13) 0.0135(15)
C15 0.0151(12) 0.054(2) 0.0209(14) -0.0056(14) 0.0032(11) 0.0035(14)
C16 0.0165(13) 0.0375(17) 0.0387(17) -0.0088(14) 0.0102(12) -0.0035(13)
C17 0.0215(13) 0.0354(17) 0.0279(15) -0.0001(13) 0.0119(12) -0.0008(13)
C18 0.0202(13) 0.0275(14) 0.0237(14) 0.0021(12) 0.0093(11) 0.0007(13)
C19 0.0141(12) 0.0415(17) 0.0213(13) -0.0022(13) 0.0043(10) 0.0032(14)
C20 0.0200(14) 0.0468(19) 0.0315(16) -0.0134(14) 0.0118(12) -0.0018(14)

loop_
_atom_type_symbol
_atom_type_description
_atom_type_scat_dispersion_real
_atom_type_scat_dispersion_imag
_atom_type_scat_source
C C 0.0033 0.0016 'International Tables Vol C Tables 4.2.6.8 and 6.1.1.4'
H H 0.0000 0.0000 'International Tables Vol C Tables 4.2.6.8 and 6.1.1.4'
N N 0.0061 0.0033 'International Tables Vol C Tables 4.2.6.8 and 6.1.1.4'
P P 0.1023 0.0942 'International Tables Vol C Tables 4.2.6.8 and 6.1.1.4'
Cl Cl 0.1484 0.1585 'International Tables Vol C Tables 4.2.6.8 and 6.1.1.4'

loop_
_geom_angle_atom_site_label_1
_geom_angle_atom_site_label_2
_geom_angle_atom_site_label_3
_geom_angle
N2 P1 N1 81.76(10)
N2 P1 Cl1 104.30(8)
N1 P1 Cl1 103.39(8)
N2 P1 P2 40.88(7)
N1 P1 P2 41.12(7)
Cl1 P1 P2 111.92(4)
N2 P2 N1 81.88(10)
N2 P2 Cl2 104.80(8)
N1 P2 Cl2 102.93(8)
N2 P2 P1 40.97(7)
N1 P2 P1 41.15(6)
Cl2 P2 P1 111.97(4)
C1 N1 P2 127.58(16)
C1 N1 P1 129.71(16)
P2 N1 P1 97.73(10)
C11 N2 P2 130.75(16)
C11 N2 P1 131.07(16)
P2 N2 P1 98.15(10)
N1 C1 C2 111.3(2)
N1 C1 C9 109.22(19)
C2 C1 C9 109.4(2)
N1 C1 C8 107.90(19)
C2 C1 C8 109.9(2)
C9 C1 C8 109.1(2)
C1 C2 C3 110.0(2)
C1 C2 H2A 109.7
C3 C2 H2A 109.7
C1 C2 H2B 109.7
C3 C2 H2B 109.7
H2A C2 H2B 108.2
C4 C3 C2 109.4(2)
C4 C3 C10 109.5(2)
C2 C3 C10 109.3(2)
C4 C3 H3 109.5
C2 C3 H3 109.5
C10 C3 H3 109.5
C3 C4 C5 109.6(2)
C3 C4 H4A 109.7
C5 C4 H4A 109.7
C3 C4 H4B 109.7
C5 C4 H4B 109.7
H4A C4 H4B 108.2
C4 C5 C6 109.5(2)
C4 C5 C9 109.1(2)
C6 C5 C9 109.2(2)
C4 C5 H5 109.7
C6 C5 H5 109.7
C9 C5 H5 109.7
C7 C6 C5 109.7(2)
C7 C6 H6A 109.7
C5 C6 H6A 109.7
C7 C6 H6B 109.7
C5 C6 H6B 109.7
H6A C6 H6B 108.2
C6 C7 C10 109.9(2)
C6 C7 C8 108.9(2)
C10 C7 C8 109.3(2)
C6 C7 H7 109.5
C10 C7 H7 109.5
C8 C7 H7 109.5
C1 C8 C7 109.3(2)
C1 C8 H8A 109.8
C7 C8 H8A 109.8
C1 C8 H8B 109.8
C7 C8 H8B 109.8
H8A C8 H8B 108.3
C1 C9 C5 109.6(2)
C1 C9 H9A 109.8
C5 C9 H9A 109.8
C1 C9 H9B 109.8
C5 C9 H9B 109.8
H9A C9 H9B 108.2
C7 C10 C3 109.6(2)
C7 C10 H10A 109.7
C3 C10 H10A 109.7
C7 C10 H10B 109.7
C3 C10 H10B 109.7
H10A C10 H10B 108.2
N2 C11 C12 110.3(2)
N2 C11 C18 109.5(2)
C12 C11 C18 109.4(2)
N2 C11 C19 108.94(19)
C12 C11 C19 109.5(2)
C18 C11 C19 109.2(2)
C11 C12 C13 109.7(2)
C11 C12 H12A 109.7
C13 C12 H12A 109.7
C11 C12 H12B 109.7
C13 C12 H12B 109.7
H12A C12 H12B 108.2
C14 C13 C20 109.9(2)
C14 C13 C12 109.3(2)
C20 C13 C12 109.0(2)
C14 C13 H13 109.5
C20 C13 H13 109.5
C12 C13 H13 109.5
C15 C14 C13 109.4(2)
C15 C14 H14A 109.8
C13 C14 H14A 109.8
C15 C14 H14B 109.8
C13 C14 H14B 109.8
H14A C14 H14B 108.2
C14 C15 C16 109.9(2)
C14 C15 C19 110.1(2)
C16 C15 C19 109.2(2)
C14 C15 H15 109.2
C16 C15 H15 109.2
C19 C15 H15 109.2
C17 C16 C15 109.4(2)
C17 C16 H16A 109.8
C15 C16 H16A 109.8
C17 C16 H16B 109.8
C15 C16 H16B 109.8
H16A C16 H16B 108.2
C16 C17 C20 110.2(2)
C16 C17 C18 109.2(2)
C20 C17 C18 109.2(2)
C16 C17 H17 109.4
C20 C17 H17 109.4
C18 C17 H17 109.4
C11 C18 C17 109.4(2)
C11 C18 H18A 109.8
C17 C18 H18A 109.8
C11 C18 H18B 109.8
C17 C18 H18B 109.8
H18A C18 H18B 108.2
C15 C19 C11 109.2(2)
C15 C19 H19A 109.8
C11 C19 H19A 109.8
C15 C19 H19B 109.8
C11 C19 H19B 109.8
H19A C19 H19B 108.3
C17 C20 C13 109.3(2)
C17 C20 H20A 109.8
C13 C20 H20A 109.8
C17 C20 H20B 109.8
C13 C20 H20B 109.8
H20A C20 H20B 108.3

loop_
_geom_bond_atom_site_label_1
_geom_bond_atom_site_label_2
_geom_bond_distance
P1 N2 1.697(2)
P1 N1 1.7014(19)
P1 Cl1 2.1293(10)
P1 P2 2.5622(9)
P2 N2 1.694(2)
P2 N1 1.701(2)
P2 Cl2 2.1287(11)
N1 C1 1.477(3)
N2 C11 1.476(3)
C1 C2 1.520(3)
C1 C9 1.528(3)
C1 C8 1.534(3)
C2 C3 1.530(3)
C2 H2A 0.9900
C2 H2B 0.9900
C3 C4 1.529(4)
C3 C10 1.531(4)
C3 H3 1.0000
C4 C5 1.529(4)
C4 H4A 0.9900
C4 H4B 0.9900
C5 C6 1.534(3)
C5 C9 1.543(3)
C5 H5 1.0000
C6 C7 1.524(3)
C6 H6A 0.9900
C6 H6B 0.9900
C7 C10 1.528(4)
C7 C8 1.546(3)
C7 H7 1.0000
C8 H8A 0.9900
C8 H8B 0.9900
C9 H9A 0.9900
C9 H9B 0.9900
C10 H10A 0.9900
C10 H10B 0.9900
C11 C12 1.525(3)
C11 C18 1.528(3)
C11 C19 1.534(3)
C12 C13 1.541(3)
C12 H12A 0.9900
C12 H12B 0.9900
C13 C14 1.526(4)
C13 C20 1.530(4)
C13 H13 1.0000
C14 C15 1.520(4)
C14 H14A 0.9900
C14 H14B 0.9900
C15 C16 1.525(4)
C15 C19 1.534(3)
C15 H15 1.0000
C16 C17 1.524(3)
C16 H16A 0.9900
C16 H16B 0.9900
C17 C20 1.526(4)
C17 C18 1.542(3)
C17 H17 1.0000
C18 H18A 0.9900
C18 H18B 0.9900
C19 H19A 0.9900
C19 H19B 0.9900
C20 H20A 0.9900
C20 H20B 0.9900

loop_
_geom_torsion_atom_site_label_1
_geom_torsion_atom_site_label_2
_geom_torsion_atom_site_label_3
_geom_torsion_atom_site_label_4
_geom_torsion
N1 P1 P2 N2 172.00(16)
Cl1 P1 P2 N2 86.67(12)
N2 P1 P2 N1 -172.00(16)
Cl1 P1 P2 N1 -85.33(12)
N2 P1 P2 Cl2 -87.45(12)
N1 P1 P2 Cl2 84.55(12)
Cl1 P1 P2 Cl2 -0.78(5)
N2 P2 N1 C1 -161.9(2)
Cl2 P2 N1 C1 94.7(2)
P1 P2 N1 C1 -156.6(3)
N2 P2 N1 P1 -5.29(11)
Cl2 P2 N1 P1 -108.70(9)
N2 P1 N1 C1 161.2(2)
Cl1 P1 N1 C1 -96.0(2)
P2 P1 N1 C1 155.9(3)
N2 P1 N1 P2 5.28(11)
Cl1 P1 N1 P2 108.11(9)
N1 P2 N2 C11 -176.7(2)
Cl2 P2 N2 C11 -75.4(2)
P1 P2 N2 C11 178.0(3)
N1 P2 N2 P1 5.30(11)
Cl2 P2 N2 P1 106.61(9)
N1 P1 N2 C11 176.7(2)
Cl1 P1 N2 C11 74.9(2)
P2 P1 N2 C11 -178.0(3)
N1 P1 N2 P2 -5.30(11)
Cl1 P1 N2 P2 -107.10(9)
P2 N1 C1 C2 71.6(3)
P1 N1 C1 C2 -77.7(3)
P2 N1 C1 C9 -167.50(17)
P1 N1 C1 C9 43.2(3)
P2 N1 C1 C8 -49.0(3)
P1 N1 C1 C8 161.67(18)
N1 C1 C2 C3 -179.1(2)
C9 C1 C2 C3 60.1(3)
C8 C1 C2 C3 -59.6(3)
C1 C2 C3 C4 -60.0(3)
C1 C2 C3 C10 59.9(3)
C2 C3 C4 C5 59.9(3)
C10 C3 C4 C5 -59.9(3)
C3 C4 C5 C6 59.7(3)
C3 C4 C5 C9 -59.8(3)
C4 C5 C6 C7 -59.3(3)
C9 C5 C6 C7 60.1(3)
C5 C6 C7 C10 59.2(3)
C5 C6 C7 C8 -60.5(3)
N1 C1 C8 C7 -179.3(2)
C2 C1 C8 C7 59.1(3)
C9 C1 C8 C7 -60.8(3)
C6 C7 C8 C1 60.8(3)
C10 C7 C8 C1 -59.3(3)
N1 C1 C9 C5 178.00(19)
C2 C1 C9 C5 -59.9(3)
C8 C1 C9 C5 60.3(3)
C4 C5 C9 C1 59.9(3)
C6 C5 C9 C1 -59.8(3)
C6 C7 C10 C3 -59.4(3)
C8 C7 C10 C3 60.1(3)
C4 C3 C10 C7 59.6(3)
C2 C3 C10 C7 -60.2(3)
P2 N2 C11 C12 80.6(3)
P1 N2 C11 C12 -102.0(3)
P2 N2 C11 C18 -39.8(3)
P1 N2 C11 C18 137.5(2)
P2 N2 C11 C19 -159.22(19)
P1 N2 C11 C19 18.1(3)
N2 C11 C12 C13 179.5(2)
C18 C11 C12 C13 -59.9(3)
C19 C11 C12 C13 59.7(3)
C11 C12 C13 C14 -59.9(3)
C11 C12 C13 C20 60.3(3)
C20 C13 C14 C15 -59.7(3)
C12 C13 C14 C15 59.9(3)
C13 C14 C15 C16 60.0(3)
C13 C14 C15 C19 -60.3(3)
C14 C15 C16 C17 -59.8(3)
C19 C15 C16 C17 61.0(3)
C15 C16 C17 C20 59.4(3)
C15 C16 C17 C18 -60.5(3)
N2 C11 C18 C17 -179.2(2)
C12 C11 C18 C17 59.9(3)
C19 C11 C18 C17 -60.0(3)
C16 C17 C18 C11 60.1(3)
C20 C17 C18 C11 -60.4(3)
C14 C15 C19 C11 60.0(3)
C16 C15 C19 C11 -60.7(3)
N2 C11 C19 C15 179.9(2)
C12 C11 C19 C15 -59.4(3)
C18 C11 C19 C15 60.3(3)
C16 C17 C20 C13 -59.0(3)
C18 C17 C20 C13 60.9(3)
C14 C13 C20 C17 59.1(3)
C12 C13 C20 C17 -60.8(3)
